data_7704963
loop_
_publ_author_name
'Donamar\'ia, Roc\'io'
'Lippolis, Vito'
'L\'opez-de-Luzuriaga, Jos\'e M'
'Monge, Miguel'
'Nieddu, Mattia'
'Olmos, M. Elena'

_publ_section_title
;
 Metallophilic Au(i)M(i) interactions (M = Tl, Ag) in heteronuclear
 complexes with 1,4,7-triazacyclononane: structural features and optical
 properties.
;
_journal_issue 31
_journal_name_full 'Dalton transactions (Cambridge, England : 2003)'
_journal_page_first 10983
_journal_page_last 10993
_journal_paper_doi 10.1039/d0dt01902j
_journal_volume 49
_journal_year 2020
_chemical_formula_moiety 'C18 H15 Au Cl10 N3 Tl'
_chemical_formula_sum 'C18 H15 Au Cl10 N3 Tl'
_chemical_formula_weight 1029.17
_chemical_name_systematic rd36mn49
_space_group_IT_number 2
_space_group_name_Hall '-P 1'
_space_group_name_H-M_alt 'P -1'
_symmetry_cell_setting triclinic
_symmetry_Int_Tables_number 2
_symmetry_space_group_name_Hall '-P 1'
_symmetry_space_group_name_H-M 'P -1'
_atom_sites_solution_hydrogens mixed
_audit_conform_dict_location ftp://ftp.iucr.org/pub/cif_core.dic
_audit_conform_dict_name cif_core.dic
_audit_conform_dict_version 2.4.3
_audit_creation_date 2020-05-05T19:47:19-00:00
_audit_creation_method 'WinGX routine CIF_UPDATE'
_audit_update_record
;
2020-05-11 deposited with the CCDC.	2020-07-13 downloaded from the CCDC.
;
_cell_angle_alpha 86.361(5)
_cell_angle_beta 87.662(5)
_cell_angle_gamma 73.880(5)
_cell_formula_units_Z 2
_cell_length_a 9.8906(14)
_cell_length_b 10.6441(15)
_cell_length_c 13.108(2)
_cell_measurement_reflns_used 7044
_cell_measurement_temperature 105(2)
_cell_measurement_theta_max 27.35
_cell_measurement_theta_min 3.31
_cell_measurement_wavelength 0.71073
_cell_volume 1322.6(3)
_computing_cell_refinement 'SAINT v8.37A (Bruker, 2015)'
_computing_data_reduction 'SAINT v8.37A (Bruker, 2015)'
_computing_molecular_graphics 'Ortep for Windows (Farrugia, 2012)'
_computing_publication_material 'WinGX publication routines (Farrugia, 2012)'
_computing_structure_refinement 'SHELXL-2018/3 (Sheldrick, 2018)'
_computing_structure_solution 'SHELXT 2014/5 (Sheldrick, 2014)'
_diffrn_ambient_temperature 105(2)
_diffrn_measured_fraction_theta_full 0.997
_diffrn_measured_fraction_theta_max 0.995
_diffrn_measurement_device_type 'Bruker APEX-II CCD'
_diffrn_measurement_method '\f and \w scans'
_diffrn_radiation_probe x-ray
_diffrn_radiation_type MoK\a
_diffrn_radiation_wavelength 0.71073
_diffrn_reflns_av_R_equivalents 0.1112
_diffrn_reflns_av_unetI/netI 0.0987
_diffrn_reflns_Laue_measured_fraction_full 0.997
_diffrn_reflns_Laue_measured_fraction_max 0.995
_diffrn_reflns_limit_h_max 12
_diffrn_reflns_limit_h_min -12
_diffrn_reflns_limit_k_max 13
_diffrn_reflns_limit_k_min -13
_diffrn_reflns_limit_l_max 17
_diffrn_reflns_limit_l_min -17
_diffrn_reflns_number 26098
_diffrn_reflns_point_group_measured_fraction_full 0.997
_diffrn_reflns_point_group_measured_fraction_max 0.995
_diffrn_reflns_theta_full 25.242
_diffrn_reflns_theta_max 27.894
_diffrn_reflns_theta_min 3.024
_diffrn_standards_number 0
_exptl_absorpt_coefficient_mu 12.649
_exptl_absorpt_correction_T_max 0.3416
_exptl_absorpt_correction_T_min 0.0651
_exptl_absorpt_correction_type multi-scan
_exptl_absorpt_process_details
;
SADABS-2014/5 (Bruker,2014/5) was used for absorption correction.
        wR2(int) was 0.1483 before and 0.1013 after correction.
        The Ratio of minimum to maximum transmission is 0.1906.
        The \l/2 correction factor is Not present.
;
_exptl_crystal_colour colourless
_exptl_crystal_density_diffrn 2.584
_exptl_crystal_density_method 'not measured'
_exptl_crystal_description needle
_exptl_crystal_F_000 948
_exptl_crystal_preparation Luminescent
_exptl_crystal_size_max 0.607
_exptl_crystal_size_mid 0.143
_exptl_crystal_size_min 0.098
_refine_diff_density_max 3.464
_refine_diff_density_min -1.966
_refine_diff_density_rms 0.303
_refine_ls_extinction_method none
_refine_ls_goodness_of_fit_ref 0.999
_refine_ls_hydrogen_treatment mixed
_refine_ls_matrix_type full
_refine_ls_number_constraints 0
_refine_ls_number_parameters 307
_refine_ls_number_reflns 6265
_refine_ls_number_restraints 0
_refine_ls_restrained_S_all 0.999
_refine_ls_R_factor_all 0.0907
_refine_ls_R_factor_gt 0.0481
_refine_ls_shift/su_max 0.001
_refine_ls_shift/su_mean 0
_refine_ls_structure_factor_coef Fsqd
_refine_ls_weighting_details 'w=1/[\s^2^(Fo^2^)+(0.0529P)^2^] where P=(Fo^2^+2Fc^2^)/3'
_refine_ls_weighting_scheme calc
_refine_ls_wR_factor_gt 0.1026
_refine_ls_wR_factor_ref 0.1201
_reflns_Friedel_coverage 0
_reflns_number_gt 4332
_reflns_number_total 6265
_reflns_threshold_expression 'I > 2\s(I)'
_cod_data_source_file d0dt01902j2.cif
_cod_data_source_block shelx
_cod_depositor_comments 'Adding full bibliography for 7704963--7704965.cif.'
_cod_original_cell_volume 1322.7(3)
_cod_database_code 7704963

loop_
_symmetry_equiv_pos_as_xyz
'x, y, z'
'-x, -y, -z'

loop_
_atom_site_label
_atom_site_type_symbol
_atom_site_fract_x
_atom_site_fract_y
_atom_site_fract_z
_atom_site_U_iso_or_equiv
_atom_site_adp_type
_atom_site_occupancy
_atom_site_site_symmetry_order
_atom_site_calc_flag
_atom_site_refinement_flags_posn
_atom_site_refinement_flags_adp
_atom_site_refinement_flags_occupancy
_atom_site_disorder_assembly
_atom_site_disorder_group
Tl1 Tl 0.58698(4) 0.53936(4) 0.73687(3) 0.02906(13) Uani 1 1 d . . . . .
Au1 Au 0.5 0.5 0.5 0.01634(13) Uani 1 2 d S . P . .
Au2 Au 0.5 0.5 1 0.02120(14) Uani 1 2 d S . P . .
Cl1 Cl 0.2275(3) 0.7589(2) 0.56012(19) 0.0305(6) Uani 1 1 d . . . . .
Cl2 Cl 0.1806(3) 1.0422(3) 0.4638(2) 0.0410(7) Uani 1 1 d . . . . .
Cl3 Cl 0.4309(3) 1.1181(2) 0.3446(2) 0.0397(7) Uani 1 1 d . . . . .
Cl4 Cl 0.7040(3) 0.9017(3) 0.29129(19) 0.0367(6) Uani 1 1 d . . . . .
Cl5 Cl 0.7246(2) 0.6085(2) 0.35215(18) 0.0259(5) Uani 1 1 d . . . . .
Cl6 Cl 0.4523(3) 0.2547(2) 0.87887(19) 0.0325(6) Uani 1 1 d . . . . .
Cl7 Cl 0.6358(3) -0.0330(2) 0.8948(2) 0.0337(6) Uani 1 1 d . . . . .
Cl8 Cl 0.8779(3) -0.1198(2) 1.05209(19) 0.0316(6) Uani 1 1 d . . . . .
Cl9 Cl 0.9408(3) 0.0858(3) 1.18864(19) 0.0319(6) Uani 1 1 d . . . . .
Cl10 Cl 0.7716(2) 0.3790(3) 1.15944(18) 0.0289(5) Uani 1 1 d . . . . .
N1 N 0.8174(8) 0.4734(8) 0.6176(6) 0.0207(17) Uani 1 1 d . . . . .
N2 N 0.7992(9) 0.3640(9) 0.8202(6) 0.032(2) Uani 1 1 d . . . . .
H2 H 0.758352 0.310515 0.871692 0.038 Uiso 1 1 calc R U . . .
N3 N 0.7944(8) 0.6366(8) 0.7892(6) 0.0252(18) Uani 1 1 d . . . . .
C1 C 0.4756(9) 0.6932(9) 0.4542(7) 0.0198(19) Uani 1 1 d . . . . .
C2 C 0.3569(10) 0.7940(9) 0.4777(7) 0.021(2) Uani 1 1 d . . . . .
C3 C 0.3375(11) 0.9243(10) 0.4409(7) 0.028(2) Uani 1 1 d . . . . .
C4 C 0.4459(11) 0.9573(9) 0.3847(7) 0.027(2) Uani 1 1 d . . . . .
C5 C 0.5692(10) 0.8611(10) 0.3613(7) 0.026(2) Uani 1 1 d . . . . .
C6 C 0.5751(9) 0.7297(8) 0.3925(6) 0.0180(19) Uani 1 1 d . . . . .
C7 C 0.6135(9) 0.3090(9) 1.0216(7) 0.020(2) Uani 1 1 d . . . . .
C8 C 0.5887(9) 0.2112(9) 0.9652(6) 0.0196(19) Uani 1 1 d . . . . .
C9 C 0.6695(9) 0.0807(9) 0.9713(7) 0.022(2) Uani 1 1 d . . . . .
C10 C 0.7791(9) 0.0422(9) 1.0414(7) 0.021(2) Uani 1 1 d . . . . .
C11 C 0.8071(9) 0.1334(10) 1.1016(7) 0.023(2) Uani 1 1 d . . . . .
C12 C 0.7266(8) 0.2645(9) 1.0897(6) 0.0179(19) Uani 1 1 d . . . . .
C13 C 0.9202(10) 0.3504(10) 0.6508(7) 0.026(2) Uani 1 1 d . . . . .
H13A H 1.005835 0.370305 0.673592 0.031 Uiso 1 1 calc R U . . .
H13B H 0.9475 0.294223 0.591772 0.031 Uiso 1 1 calc R U . . .
C14 C 0.8643(11) 0.2760(10) 0.7365(7) 0.031(2) Uani 1 1 d . . . . .
H14A H 0.793058 0.237943 0.70974 0.037 Uiso 1 1 calc R U . . .
H14B H 0.942119 0.203207 0.764104 0.037 Uiso 1 1 calc R U . . .
C15 C 0.8964(11) 0.4162(11) 0.8750(8) 0.033(2) Uani 1 1 d . . . . .
H15A H 0.988246 0.396824 0.837749 0.039 Uiso 1 1 calc R U . . .
H15B H 0.911739 0.371179 0.94377 0.039 Uiso 1 1 calc R U . . .
C16 C 0.8427(11) 0.5622(10) 0.8865(7) 0.030(2) Uani 1 1 d . . . . .
H16A H 0.763576 0.57966 0.937178 0.036 Uiso 1 1 calc R U . . .
H16B H 0.91874 0.593831 0.913397 0.036 Uiso 1 1 calc R U . . .
C17 C 0.9090(11) 0.6288(10) 0.7084(7) 0.028(2) Uani 1 1 d . . . . .
H17A H 0.92909 0.714939 0.698854 0.034 Uiso 1 1 calc R U . . .
H17B H 0.996073 0.563678 0.731995 0.034 Uiso 1 1 calc R U . . .
C18 C 0.8690(10) 0.5907(10) 0.6075(7) 0.025(2) Uani 1 1 d . . . . .
H18A H 0.794901 0.664541 0.576907 0.03 Uiso 1 1 calc R U . . .
H18B H 0.952106 0.574042 0.560323 0.03 Uiso 1 1 calc R U . . .
H1 H 0.790(11) 0.462(10) 0.564(8) 0.03 Uiso 1 1 d . U . . .
H3 H 0.782(11) 0.717(10) 0.808(8) 0.03 Uiso 1 1 d . U . . .

loop_
_atom_site_aniso_label
_atom_site_aniso_U_11
_atom_site_aniso_U_22
_atom_site_aniso_U_33
_atom_site_aniso_U_23
_atom_site_aniso_U_13
_atom_site_aniso_U_12
Tl1 0.01524(19) 0.0442(3) 0.0270(2) -0.00982(18) 0.00010(15) -0.00542(16)
Au1 0.0148(2) 0.0185(3) 0.0162(2) 0.00052(19) -0.00206(18) -0.00564(19)
Au2 0.0186(3) 0.0245(3) 0.0213(3) -0.0033(2) -0.0023(2) -0.0064(2)
Cl1 0.0256(12) 0.0321(14) 0.0315(13) -0.0043(11) 0.0054(10) -0.0044(10)
Cl2 0.0472(17) 0.0267(14) 0.0395(16) -0.0049(12) -0.0031(13) 0.0067(12)
Cl3 0.069(2) 0.0221(13) 0.0299(14) 0.0064(11) -0.0150(13) -0.0157(13)
Cl4 0.0480(16) 0.0443(16) 0.0272(13) 0.0073(12) -0.0012(12) -0.0301(13)
Cl5 0.0190(11) 0.0336(13) 0.0252(12) 0.0008(10) 0.0016(9) -0.0084(10)
Cl6 0.0362(14) 0.0309(14) 0.0313(14) -0.0034(11) -0.0160(11) -0.0081(11)
Cl7 0.0435(15) 0.0285(14) 0.0313(14) -0.0055(11) -0.0066(12) -0.0119(12)
Cl8 0.0320(13) 0.0296(14) 0.0270(13) 0.0003(11) 0.0013(10) 0.0012(11)
Cl9 0.0270(13) 0.0408(15) 0.0257(13) 0.0018(11) -0.0065(10) -0.0057(11)
Cl10 0.0229(12) 0.0396(15) 0.0262(13) -0.0085(11) -0.0055(10) -0.0098(11)
N1 0.023(4) 0.027(4) 0.014(4) 0.000(3) -0.002(3) -0.010(3)
N2 0.034(5) 0.043(5) 0.025(5) -0.006(4) 0.008(4) -0.023(4)
N3 0.028(4) 0.027(5) 0.017(4) -0.011(4) 0.000(3) 0.001(4)
C1 0.022(5) 0.028(5) 0.016(4) -0.006(4) -0.003(4) -0.015(4)
C2 0.026(5) 0.020(5) 0.017(5) -0.002(4) 0.001(4) -0.006(4)
C3 0.040(6) 0.022(5) 0.018(5) 0.002(4) -0.004(4) -0.002(4)
C4 0.044(6) 0.022(5) 0.017(5) -0.003(4) -0.005(4) -0.009(5)
C5 0.028(5) 0.041(6) 0.015(5) -0.001(4) -0.002(4) -0.018(5)
C6 0.026(5) 0.016(5) 0.013(4) 0.003(4) -0.001(4) -0.007(4)
C7 0.022(5) 0.020(5) 0.022(5) 0.004(4) 0.003(4) -0.013(4)
C8 0.019(5) 0.028(5) 0.011(4) 0.002(4) 0.001(3) -0.007(4)
C9 0.018(5) 0.030(5) 0.022(5) -0.003(4) 0.004(4) -0.010(4)
C10 0.021(5) 0.020(5) 0.019(5) 0.005(4) 0.001(4) 0.000(4)
C11 0.018(5) 0.039(6) 0.012(4) 0.002(4) 0.001(4) -0.011(4)
C12 0.008(4) 0.033(5) 0.013(4) 0.000(4) -0.002(3) -0.005(4)
C13 0.021(5) 0.030(6) 0.026(5) -0.006(4) -0.002(4) -0.003(4)
C14 0.042(6) 0.024(5) 0.029(6) -0.006(5) -0.007(5) -0.011(5)
C15 0.032(6) 0.044(7) 0.021(5) 0.005(5) -0.012(4) -0.009(5)
C16 0.039(6) 0.041(6) 0.010(5) -0.003(4) -0.006(4) -0.010(5)
C17 0.032(6) 0.025(5) 0.032(6) 0.001(4) -0.007(4) -0.014(4)
C18 0.026(5) 0.034(6) 0.017(5) -0.002(4) 0.006(4) -0.011(4)

loop_
_atom_type_symbol
_atom_type_description
_atom_type_scat_dispersion_real
_atom_type_scat_dispersion_imag
_atom_type_scat_source
C C 0.0033 0.0016 'International Tables Vol C Tables 4.2.6.8 and 6.1.1.4'
H H 0 0 'International Tables Vol C Tables 4.2.6.8 and 6.1.1.4'
Au Au -2.0133 8.8022 'International Tables Vol C Tables 4.2.6.8 and 6.1.1.4'
Cl Cl 0.1484 0.1585 'International Tables Vol C Tables 4.2.6.8 and 6.1.1.4'
N N 0.0061 0.0033 'International Tables Vol C Tables 4.2.6.8 and 6.1.1.4'
Tl Tl -2.8358 9.6688 'International Tables Vol C Tables 4.2.6.8 and 6.1.1.4'

loop_
_geom_angle_atom_site_label_1
_geom_angle_atom_site_label_2
_geom_angle_atom_site_label_3
_geom_angle
_geom_angle_site_symmetry_1
_geom_angle_site_symmetry_3
_geom_angle_publ_flag
N2 Tl1 N1 65.4(2) . . ?
N2 Tl1 N3 66.3(3) . . ?
N1 Tl1 N3 65.7(2) . . ?
N2 Tl1 Au1 118.61(19) . . ?
N1 Tl1 Au1 70.01(16) . . ?
N3 Tl1 Au1 126.63(17) . . ?
N2 Tl1 Au2 72.66(18) . . ?
N1 Tl1 Au2 136.86(16) . . ?
N3 Tl1 Au2 89.08(17) . . ?
Au1 Tl1 Au2 144.290(14) . . ?
C1 Au1 C1 180 . 2_666 ?
C1 Au1 Tl1 93.4(2) . . ?
C1 Au1 Tl1 86.6(2) 2_666 . ?
C1 Au1 Tl1 86.6(2) . 2_666 ?
C1 Au1 Tl1 93.4(2) 2_666 2_666 ?
Tl1 Au1 Tl1 180 . 2_666 ?
C7 Au2 C7 180 2_667 . ?
C7 Au2 Tl1 97.2(3) 2_667 2_667 ?
C7 Au2 Tl1 82.8(3) . 2_667 ?
C7 Au2 Tl1 82.8(3) 2_667 . ?
C7 Au2 Tl1 97.2(3) . . ?
Tl1 Au2 Tl1 180 2_667 . ?
C13 N1 C18 116.3(7) . . ?
C13 N1 Tl1 114.4(5) . . ?
C18 N1 Tl1 105.1(6) . . ?
C13 N1 H1 107(8) . . ?
C18 N1 H1 109(8) . . ?
Tl1 N1 H1 105(8) . . ?
C15 N2 C14 115.6(8) . . ?
C15 N2 Tl1 115.5(6) . . ?
C14 N2 Tl1 105.2(6) . . ?
C15 N2 H2 106.7 . . ?
C14 N2 H2 106.7 . . ?
Tl1 N2 H2 106.7 . . ?
C16 N3 C17 114.3(8) . . ?
C16 N3 Tl1 103.0(6) . . ?
C17 N3 Tl1 114.4(5) . . ?
C16 N3 H3 100(7) . . ?
C17 N3 H3 101(7) . . ?
Tl1 N3 H3 125(7) . . ?
C6 C1 C2 115.4(8) . . ?
C6 C1 Au1 120.9(7) . . ?
C2 C1 Au1 123.7(7) . . ?
C1 C2 C3 123.2(9) . . ?
C1 C2 Cl1 118.9(7) . . ?
C3 C2 Cl1 117.8(7) . . ?
C4 C3 C2 118.9(9) . . ?
C4 C3 Cl2 120.3(8) . . ?
C2 C3 Cl2 120.8(8) . . ?
C3 C4 C5 120.4(9) . . ?
C3 C4 Cl3 120.4(8) . . ?
C5 C4 Cl3 119.2(8) . . ?
C4 C5 C6 117.3(9) . . ?
C4 C5 Cl4 120.5(8) . . ?
C6 C5 Cl4 122.1(8) . . ?
C1 C6 C5 124.3(9) . . ?
C1 C6 Cl5 119.0(7) . . ?
C5 C6 Cl5 116.6(7) . . ?
C8 C7 C12 114.2(8) . . ?
C8 C7 Au2 121.5(7) . . ?
C12 C7 Au2 124.2(7) . . ?
C7 C8 C9 124.0(8) . . ?
C7 C8 Cl6 118.3(7) . . ?
C9 C8 Cl6 117.6(7) . . ?
C8 C9 C10 119.0(9) . . ?
C8 C9 Cl7 121.0(7) . . ?
C10 C9 Cl7 120.0(7) . . ?
C11 C10 C9 120.0(9) . . ?
C11 C10 Cl8 120.3(7) . . ?
C9 C10 Cl8 119.7(7) . . ?
C10 C11 C12 118.9(8) . . ?
C10 C11 Cl9 120.0(7) . . ?
C12 C11 Cl9 121.1(7) . . ?
C11 C12 C7 123.8(8) . . ?
C11 C12 Cl10 118.1(6) . . ?
C7 C12 Cl10 118.1(7) . . ?
N1 C13 C14 112.9(8) . . ?
N1 C13 H13A 109 . . ?
C14 C13 H13A 109 . . ?
N1 C13 H13B 109 . . ?
C14 C13 H13B 109 . . ?
H13A C13 H13B 107.8 . . ?
N2 C14 C13 110.9(8) . . ?
N2 C14 H14A 109.5 . . ?
C13 C14 H14A 109.5 . . ?
N2 C14 H14B 109.5 . . ?
C13 C14 H14B 109.5 . . ?
H14A C14 H14B 108.1 . . ?
N2 C15 C16 112.8(8) . . ?
N2 C15 H15A 109 . . ?
C16 C15 H15A 109 . . ?
N2 C15 H15B 109 . . ?
C16 C15 H15B 109 . . ?
H15A C15 H15B 107.8 . . ?
N3 C16 C15 113.0(8) . . ?
N3 C16 H16A 109 . . ?
C15 C16 H16A 109 . . ?
N3 C16 H16B 109 . . ?
C15 C16 H16B 109 . . ?
H16A C16 H16B 107.8 . . ?
C18 C17 N3 112.1(8) . . ?
C18 C17 H17A 109.2 . . ?
N3 C17 H17A 109.2 . . ?
C18 C17 H17B 109.2 . . ?
N3 C17 H17B 109.2 . . ?
H17A C17 H17B 107.9 . . ?
N1 C18 C17 112.7(7) . . ?
N1 C18 H18A 109.1 . . ?
C17 C18 H18A 109.1 . . ?
N1 C18 H18B 109.1 . . ?
C17 C18 H18B 109.1 . . ?
H18A C18 H18B 107.8 . . ?

loop_
_geom_bond_atom_site_label_1
_geom_bond_atom_site_label_2
_geom_bond_distance
_geom_bond_site_symmetry_2
_geom_bond_publ_flag
Tl1 N2 2.614(9) . ?
Tl1 N1 2.663(8) . ?
Tl1 N3 2.671(9) . ?
Tl1 Au1 3.3377(6) . ?
Tl1 Au2 3.5478(6) . ?
Au1 C1 2.056(9) . ?
Au1 C1 2.056(9) 2_666 ?
Au2 C7 2.039(9) 2_667 ?
Au2 C7 2.039(9) . ?
Cl1 C2 1.745(9) . ?
Cl2 C3 1.733(10) . ?
Cl3 C4 1.725(10) . ?
Cl4 C5 1.725(10) . ?
Cl5 C6 1.758(9) . ?
Cl6 C8 1.740(9) . ?
Cl7 C9 1.728(10) . ?
Cl8 C10 1.730(9) . ?
Cl9 C11 1.728(9) . ?
Cl10 C12 1.731(9) . ?
N1 C13 1.470(12) . ?
N1 C18 1.471(12) . ?
N1 H1 0.80(10) . ?
N2 C15 1.467(13) . ?
N2 C14 1.494(13) . ?
N2 H2 1 . ?
N3 C16 1.482(12) . ?
N3 C17 1.508(12) . ?
N3 H3 0.88(11) . ?
C1 C6 1.372(12) . ?
C1 C2 1.392(13) . ?
C2 C3 1.403(13) . ?
C3 C4 1.388(14) . ?
C4 C5 1.395(14) . ?
C5 C6 1.418(13) . ?
C7 C8 1.395(13) . ?
C7 C12 1.416(12) . ?
C8 C9 1.396(13) . ?
C9 C10 1.404(12) . ?
C10 C11 1.380(13) . ?
C11 C12 1.404(13) . ?
C13 C14 1.508(13) . ?
C13 H13A 0.99 . ?
C13 H13B 0.99 . ?
C14 H14A 0.99 . ?
C14 H14B 0.99 . ?
C15 C16 1.512(15) . ?
C15 H15A 0.99 . ?
C15 H15B 0.99 . ?
C16 H16A 0.99 . ?
C16 H16B 0.99 . ?
C17 C18 1.508(13) . ?
C17 H17A 0.99 . ?
C17 H17B 0.99 . ?
C18 H18A 0.99 . ?
C18 H18B 0.99 . ?

loop_
_geom_hbond_atom_site_label_D
_geom_hbond_atom_site_label_H
_geom_hbond_atom_site_label_A
_geom_hbond_distance_DH
_geom_hbond_distance_HA
_geom_hbond_distance_DA
_geom_hbond_angle_DHA
_geom_hbond_site_symmetry_A
_geom_hbond_publ_flag
C13 H13A Cl5 0.99 2.74 3.657(10) 153.7 2_766 yes
C13 H13B Cl1 0.99 2.87 3.579(10) 129.1 2_666 yes
C15 H15B Cl8 0.99 2.9 3.425(11) 114.3 2_757 yes
C17 H17B Cl10 0.99 2.97 3.643(10) 125.9 2_767 yes
C18 H18A Cl3 0.99 2.94 3.714(11) 135.7 2_676 yes
N3 H3 Cl7 0.88(11) 2.93(11) 3.758(9) 158(9) 1_565 yes
